data_9015134
loop_
_publ_author_name
'Grice, J. D.'
'Ercit, T. S.'

_publ_section_title
;
 Ordering of Fe and Mg in the tourmaline crystal structure: The correct formula
 Sample: Uvite 52210
;
_journal_name_full 'Neues Jahrbuch fur Mineralogie, Abhandlungen'
_journal_page_first 245
_journal_page_last 266
_journal_volume 165
_journal_year 1993
_chemical_compound_source 'Gouverneur, St. Lawrence Co., New York, USA'
_chemical_formula_sum 'Al5.46 B3 Ca0.54 F0.62 Fe0.02 H3.33 Li0.006 Mg3.5 Na0.42 O30.38 Si5.99 Ti0.06'
_chemical_name_mineral Fluor-uvite
_space_group_IT_number 160
_symmetry_space_group_name_Hall 'R 3 -2"'
_symmetry_space_group_name_H-M 'R 3 m :H'
_cell_angle_alpha 90
_cell_angle_beta 90
_cell_angle_gamma 120
_cell_formula_units_Z 3
_cell_length_a 15.973
_cell_length_b 15.973
_cell_length_c 7.213
_cell_volume 1593.748
_database_code_amcsd 0018793
_exptl_crystal_density_diffrn 3.031
_cod_original_cell_volume 1593.747
_cod_original_sg_symbol_H-M 'R 3 m'
_cod_original_formula_sum 'Ca.54 Na.42 Mg3.5 Li.006 Fe.02 Al5.46 Ti.06 Si5.99 B3 F.62 O30.38 H3.33'
_cod_database_code 9015134

loop_
_space_group_symop_operation_xyz
x,y,z
2/3+x,1/3+y,1/3+z
1/3+x,2/3+y,2/3+z
x,x-y,z
2/3+x,1/3+x-y,1/3+z
1/3+x,2/3+x-y,2/3+z
-y,-x,z
2/3-y,1/3-x,1/3+z
1/3-y,2/3-x,2/3+z
-x+y,y,z
2/3-x+y,1/3+y,1/3+z
1/3-x+y,2/3+y,2/3+z
-y,x-y,z
2/3-y,1/3+x-y,1/3+z
1/3-y,2/3+x-y,2/3+z
-x+y,-x,z
2/3-x+y,1/3-x,1/3+z
1/3-x+y,2/3-x,2/3+z

loop_
_atom_site_label
_atom_site_fract_x
_atom_site_fract_y
_atom_site_fract_z
_atom_site_occupancy
_atom_site_U_iso_or_equiv
_atom_site_type_symbol
_atom_site_attached_hydrogens
CaX 0.00000 0.00000 0.22910 0.54000 0.01240 Ca 0
NaX 0.00000 0.00000 0.22910 0.42000 0.01240 Na 0
MgY 0.12626 0.06313 0.62920 1.00300 0.00750 Mg 0
LiY 0.12626 0.06313 0.62920 0.00200 0.00750 Li 0
Fe3Y 0.12626 0.06313 0.62920 0.00670 0.00750 Fe 0
AlZ 0.29802 0.26166 0.61350 0.91000 0.00560 Al 0
MgZ 0.29802 0.26166 0.61350 0.08330 0.00560 Mg 0
TiZ 0.29802 0.26166 0.61350 0.00830 0.00560 Ti 0
SiT 0.19190 0.19017 0.00000 0.99830 0.00520 Si 0
TiT 0.19190 0.19017 0.00000 0.00170 0.00520 Ti 0
B 0.10980 0.21960 0.45240 1.00000 0.00700 B 0
F1 0.00000 0.00000 0.77430 0.62000 0.00970 F 0
O-H1 0.00000 0.00000 0.77430 0.33000 0.00970 O 1
O1 0.00000 0.00000 0.77430 0.05000 0.00970 O 0
O2 0.06082 0.12164 0.47610 1.00000 0.00950 O 0
O3 0.26772 0.13386 0.51180 1.00000 0.01050 O 0
O4 0.09232 0.18464 0.07160 1.00000 0.00960 O 0
O5 0.18200 0.09100 0.09140 1.00000 0.00990 O 0
O6 0.19604 0.18700 0.77810 1.00000 0.00830 O 0
O7 0.28500 0.28433 0.08120 1.00000 0.00860 O 0
O8 0.20970 0.27020 0.44270 1.00000 0.00960 O 0
H3 0.26200 0.13100 0.40300 1.00000 0.01000 H 0

loop_
_cod_changelog_entry_id
_cod_changelog_entry_author
_cod_changelog_entry_date
_cod_changelog_entry_text
1
;cod-tools version 3.8.0
Id: cif_guess_AMCSD_atom_types 9581 2023-05-17 12:35:41Z saulius
;
2023-05-21T08:54:52+03:00
;Derived atom types and hydrogen counts
from atom names that follow the AMCSD naming convention
(Wat == water, O-H == hydroxyl).
;

loop_
_cod_related_entry_id
_cod_related_entry_database
_cod_related_entry_code
1 AMCSD 0018793
